data_7128013
loop_
_publ_author_name
'McNeece, Andrew J.'
'Jesse, Kate A.'
'Filatov, Alexander S.'
'Schneider, Joseph E.'
'Anderson, John S.'

_publ_section_title
;
 Catalytic hydrogenation enabled by ligand-based storage of hydrogen.
;
_journal_issue 32
_journal_name_full 'Chemical communications (Cambridge, England)'
_journal_page_first 3869
_journal_page_last 3872
_journal_paper_doi 10.1039/d0cc08236h
_journal_volume 57
_journal_year 2021
_chemical_formula_moiety 'C28 H36 Cl N5 Ni, C5 H12'
_chemical_formula_sum 'C33 H48 Cl N5 Ni'
_chemical_formula_weight 608.92
_space_group_crystal_system triclinic
_space_group_IT_number 2
_space_group_name_Hall '-P 1'
_space_group_name_H-M_alt 'P -1'
_atom_sites_solution_hydrogens geom
_atom_sites_solution_primary dual
_atom_sites_solution_secondary difmap
_audit_creation_date 2019-01-24
_audit_creation_method
;
Olex2 1.2
(compiled 2018.05.29 svn.r3508 for OlexSys, GUI svn.r5506)
;
_audit_update_record
;
2020-12-16 deposited with the CCDC.	2021-03-08 downloaded from the CCDC.
;
_cell_angle_alpha 90.377(2)
_cell_angle_beta 106.279(2)
_cell_angle_gamma 115.5700(10)
_cell_formula_units_Z 2
_cell_length_a 10.3991(5)
_cell_length_b 11.3467(5)
_cell_length_c 15.9639(8)
_cell_measurement_reflns_used 9927
_cell_measurement_temperature 100
_cell_measurement_theta_max 26.38
_cell_measurement_theta_min 2.26
_cell_volume 1613.26(14)
_computing_cell_refinement 'SAINT V.8.35A (Bruker AXS Inc., 2013)'
_computing_data_collection 'APEX3 v.2015.9-0 (Bruker AXS Inc., 2015)'
_computing_data_reduction 'SAINT V.8.35A (Bruker AXS Inc., 2013)'
_computing_molecular_graphics
;
OLEX2: a complete structure solution, refinement and analysis program 
Dolomanov et al., 2009

Mercury: visualization and analysis of crystal structures
Macrae, et al., 2006

O. V. Dolomanov, L. J. Bourhis, R. J. Gildea, J. A. K. Howard and H. Puschmann.
J. Appl. Cryst. (2009). 42, 339-341;

C. F. Macrae, P. R. Edgington, P. McCabe, E. Pidcock, G. P. Shields, R. Taylor,
M. Towler and J. van de Streek, J. Appl. Cryst. (2006). 39, 453-457.
;
_computing_publication_material
;
 APEX3 v.2015.5-2 (Bruker AXS Inc., 2015)
 OLEX2 (Dolomanov et al., 2009)
;
_computing_structure_refinement 'XL-2018/1 (Sheldrick, 2015b)'
_computing_structure_solution 'XT 2014/5 (Sheldrick, 2015a)'
_diffrn_ambient_temperature 100(2)
_diffrn_detector 'Bruker PHOTON 100'
_diffrn_detector_area_resol_mean 10.4167
_diffrn_detector_type CMOS
_diffrn_measured_fraction_theta_full 0.999
_diffrn_measured_fraction_theta_max 0.997
_diffrn_measurement_device_type 'Bruker D8 Venture'
_diffrn_measurement_method 'omega and phi scans'
_diffrn_radiation_monochromator mirrors
_diffrn_radiation_type MoK\a
_diffrn_radiation_wavelength 0.71073
_diffrn_reflns_av_R_equivalents 0.0325
_diffrn_reflns_av_unetI/netI 0.0278
_diffrn_reflns_Laue_measured_fraction_full 0.999
_diffrn_reflns_Laue_measured_fraction_max 0.997
_diffrn_reflns_limit_h_max 13
_diffrn_reflns_limit_h_min -13
_diffrn_reflns_limit_k_max 14
_diffrn_reflns_limit_k_min -14
_diffrn_reflns_limit_l_max 19
_diffrn_reflns_limit_l_min -19
_diffrn_reflns_number 34504
_diffrn_reflns_point_group_measured_fraction_full 0.999
_diffrn_reflns_point_group_measured_fraction_max 0.997
_diffrn_reflns_theta_full 25.242
_diffrn_reflns_theta_max 26.437
_diffrn_reflns_theta_min 2.249
_diffrn_source 'micro-focus X-ray tube'
_diffrn_source_type 'INCOATEC ImuS'
_diffrn_standards_number 0
_exptl_absorpt_coefficient_mu 0.714
_exptl_absorpt_correction_T_max 0.7454
_exptl_absorpt_correction_T_min 0.6036
_exptl_absorpt_correction_type multi-scan
_exptl_absorpt_process_details
'SADABS-2016/2 (Bruker,2016/2) was used for absorption correction. wR2(int) was 0.0928 before and 0.0457 after correction. The Ratio of minimum to maximum transmission is 0.8098. The \l/2 correction factor is Not present.'
_exptl_crystal_colour 'clear yellowish red'
_exptl_crystal_colour_lustre clear
_exptl_crystal_colour_modifier yellowish
_exptl_crystal_colour_primary red
_exptl_crystal_density_diffrn 1.254
_exptl_crystal_description block
_exptl_crystal_F_000 652
_exptl_crystal_size_max 0.59
_exptl_crystal_size_mid 0.47
_exptl_crystal_size_min 0.34
_refine_diff_density_max 1.501
_refine_diff_density_min -0.718
_refine_diff_density_rms 0.076
_refine_ls_extinction_method none
_refine_ls_goodness_of_fit_ref 1.049
_refine_ls_hydrogen_treatment constr
_refine_ls_matrix_type full
_refine_ls_number_parameters 371
_refine_ls_number_reflns 6628
_refine_ls_number_restraints 0
_refine_ls_restrained_S_all 1.049
_refine_ls_R_factor_all 0.0555
_refine_ls_R_factor_gt 0.0445
_refine_ls_shift/su_max 0.001
_refine_ls_shift/su_mean 0.000
_refine_ls_structure_factor_coef Fsqd
_refine_ls_weighting_details 'w=1/[\s^2^(Fo^2^)+(0.0605P)^2^+1.8790P] where P=(Fo^2^+2Fc^2^)/3'
_refine_ls_weighting_scheme calc
_refine_ls_wR_factor_gt 0.1135
_refine_ls_wR_factor_ref 0.1197
_reflns_Friedel_coverage 0.000
_reflns_number_gt 5603
_reflns_number_total 6628
_reflns_threshold_expression 'I > 2\s(I)'
_cod_data_source_file d0cc08236h2.cif
_cod_data_source_block 0724_am_ni
_cod_depositor_comments 'Adding full bibliography for 7128012--7128013.cif.'
_cod_original_cell_volume 1613.26(13)
_cod_database_code 7128013
_shelx_shelxl_version_number 2018/1
_shelx_space_group_comment
;
The symmetry employed for this shelxl refinement is uniquely defined
by the following loop, which should always be used as a source of
symmetry information in preference to the above space-group names.
They are only intended as comments.
;
_shelx_estimated_absorpt_t_max 0.793
_shelx_estimated_absorpt_t_min 0.678
_olex2_refinement_description
;
1. Fixed Uiso
 At 1.2 times of:
  All C(H) groups, All C(H,H) groups, All N(H) groups
 At 1.5 times of:
  All C(H,H,H) groups
2.a Ternary CH refined with riding coordinates:
 N1(H1), N5(H5)
2.b Secondary CH2 refined with riding coordinates:
 C011(H01D,H01E), C012(H01F,H01G), C013(H01H,H01I)
2.c Aromatic/amide H refined with riding coordinates:
 C7(H7), C8(H8), C11(H11), C12(H12), C14(H14), C15(H15), C19(H19), C20(H20),
 C23(H23), C24(H24)
2.d Idealised Me refined as rotating group:
 C1(H1A,H1B,H1C), C2(H2A,H2B,H2C), C3(H3A,H3B,H3C), C10(H10A,H10B,H10C),
 C22(H22A,H22B,H22C), C26(H26A,H26B,H26C), C27(H27A,H27B,H27C), C28(H28A,H28B,
 H28C), C0AA(H0AA,H0AB,H0AC), C010(H01A,H01B,H01C)
;
_olex2_submission_special_instructions 'No special instructions were received'

loop_
_space_group_symop_operation_xyz
'x, y, z'
'-x, -y, -z'

loop_
_atom_site_label
_atom_site_type_symbol
_atom_site_fract_x
_atom_site_fract_y
_atom_site_fract_z
_atom_site_U_iso_or_equiv
_atom_site_adp_type
_atom_site_occupancy
_atom_site_site_symmetry_order
_atom_site_calc_flag
_atom_site_refinement_flags_posn
_atom_site_refinement_flags_adp
_atom_site_refinement_flags_occupancy
_atom_site_disorder_assembly
_atom_site_disorder_group
Ni1 Ni 0.32650(3) 0.55259(3) 0.28480(2) 0.01786(10) Uani 1 1 d . . . . .
Cl1 Cl 0.29277(7) 0.34909(6) 0.26953(4) 0.02710(15) Uani 1 1 d . . . . .
N1 N 0.2796(2) 0.55268(19) 0.15844(13) 0.0193(4) Uani 1 1 d . . . . .
H1 H 0.230044 0.456432 0.134863 0.023 Uiso 1 1 calc R . . . .
N2 N 0.1652(2) 0.5931(2) 0.11548(13) 0.0210(4) Uani 1 1 d . . . . .
N3 N 0.3547(2) 0.72282(19) 0.29653(13) 0.0189(4) Uani 1 1 d . . . . .
N4 N 0.5192(2) 0.67185(19) 0.46303(13) 0.0198(4) Uani 1 1 d . . . . .
N5 N 0.3755(2) 0.56278(19) 0.41241(12) 0.0186(4) Uani 1 1 d . . . . .
H5 H 0.393709 0.483847 0.423645 0.022 Uiso 1 1 calc R . . . .
C1 C 0.3448(3) 0.5619(3) 0.01965(17) 0.0318(6) Uani 1 1 d . . . . .
H1A H 0.296268 0.465092 0.008988 0.048 Uiso 1 1 calc GR . . . .
H1B H 0.426288 0.596274 -0.006561 0.048 Uiso 1 1 calc GR . . . .
H1C H 0.270905 0.593603 -0.007156 0.048 Uiso 1 1 calc GR . . . .
C2 C 0.5188(3) 0.5562(3) 0.16166(19) 0.0326(6) Uani 1 1 d . . . . .
H2A H 0.559640 0.587536 0.225257 0.049 Uiso 1 1 calc GR . . . .
H2B H 0.600923 0.587352 0.135944 0.049 Uiso 1 1 calc GR . . . .
H2C H 0.466910 0.459472 0.151433 0.049 Uiso 1 1 calc GR . . . .
C3 C 0.4876(3) 0.7597(3) 0.13631(19) 0.0312(6) Uani 1 1 d . . . . .
H3A H 0.415027 0.793477 0.110973 0.047 Uiso 1 1 calc GR . . . .
H3B H 0.567848 0.792907 0.109162 0.047 Uiso 1 1 calc GR . . . .
H3C H 0.530622 0.789415 0.200091 0.047 Uiso 1 1 calc GR . . . .
C4 C 0.4087(3) 0.6096(2) 0.11881(16) 0.0242(5) Uani 1 1 d . . . . .
C5 C 0.1734(3) 0.6981(2) 0.15412(16) 0.0207(5) Uani 1 1 d . . . . .
C6 C 0.0660(3) 0.7445(2) 0.10139(16) 0.0222(5) Uani 1 1 d . . . . .
C7 C 0.0366(3) 0.7366(2) 0.01020(16) 0.0246(5) Uani 1 1 d . . . . .
H7 H 0.084178 0.700741 -0.017669 0.030 Uiso 1 1 calc R . . . .
C8 C -0.0615(3) 0.7807(2) -0.04000(17) 0.0272(6) Uani 1 1 d . . . . .
H8 H -0.078277 0.776833 -0.101825 0.033 Uiso 1 1 calc R . . . .
C9 C -0.1357(3) 0.8306(2) -0.00147(18) 0.0268(6) Uani 1 1 d . . . . .
C10 C -0.2435(3) 0.8766(3) -0.0573(2) 0.0349(6) Uani 1 1 d . . . . .
H10A H -0.188148 0.969417 -0.063630 0.052 Uiso 1 1 calc GR . . . .
H10B H -0.318756 0.867786 -0.028881 0.052 Uiso 1 1 calc GR . . . .
H10C H -0.293623 0.822660 -0.115709 0.052 Uiso 1 1 calc GR . . . .
C11 C -0.1068(3) 0.8371(3) 0.08892(18) 0.0291(6) Uani 1 1 d . . . . .
H11 H -0.156627 0.870608 0.116455 0.035 Uiso 1 1 calc R . . . .
C12 C -0.0063(3) 0.7957(3) 0.14038(17) 0.0273(6) Uani 1 1 d . . . . .
H12 H 0.012897 0.802556 0.202456 0.033 Uiso 1 1 calc R . . . .
C13 C 0.2772(3) 0.7744(2) 0.23873(16) 0.0215(5) Uani 1 1 d . . . . .
C14 C 0.3274(3) 0.9060(2) 0.27259(17) 0.0256(5) Uani 1 1 d . . . . .
H14 H 0.291086 0.965030 0.246135 0.031 Uiso 1 1 calc R . . . .
C15 C 0.4400(3) 0.9341(2) 0.35210(17) 0.0259(5) Uani 1 1 d . . . . .
H15 H 0.496474 1.016299 0.390046 0.031 Uiso 1 1 calc R . . . .
C16 C 0.4547(3) 0.8181(2) 0.36576(16) 0.0207(5) Uani 1 1 d . . . . .
C17 C 0.5476(3) 0.7877(2) 0.44029(15) 0.0196(5) Uani 1 1 d . . . . .
C18 C 0.6921(3) 0.8965(2) 0.49594(15) 0.0202(5) Uani 1 1 d . . . . .
C19 C 0.7758(3) 1.0047(2) 0.46080(17) 0.0257(5) Uani 1 1 d . . . . .
H19 H 0.737107 1.012969 0.400921 0.031 Uiso 1 1 calc R . . . .
C20 C 0.9152(3) 1.1005(2) 0.51271(18) 0.0280(6) Uani 1 1 d . . . . .
H20 H 0.971443 1.173058 0.487480 0.034 Uiso 1 1 calc R . . . .
C21 C 0.9741(3) 1.0925(3) 0.60050(17) 0.0273(6) Uani 1 1 d . . . . .
C22 C 1.1262(3) 1.1969(3) 0.6559(2) 0.0371(7) Uani 1 1 d . . . . .
H22A H 1.116170 1.272220 0.678116 0.056 Uiso 1 1 calc GR . . . .
H22B H 1.193606 1.226196 0.619900 0.056 Uiso 1 1 calc GR . . . .
H22C H 1.167571 1.160102 0.705767 0.056 Uiso 1 1 calc GR . . . .
C23 C 0.8895(3) 0.9844(3) 0.63537(17) 0.0279(6) Uani 1 1 d . . . . .
H23 H 0.927841 0.976868 0.695448 0.034 Uiso 1 1 calc R . . . .
C24 C 0.7506(3) 0.8879(2) 0.58421(16) 0.0238(5) Uani 1 1 d . . . . .
H24 H 0.694848 0.815201 0.609489 0.029 Uiso 1 1 calc R . . . .
C25 C 0.2536(3) 0.5410(3) 0.45538(16) 0.0237(5) Uani 1 1 d . . . . .
C26 C 0.1218(3) 0.4106(3) 0.4073(2) 0.0342(6) Uani 1 1 d . . . . .
H26A H 0.087219 0.417145 0.344496 0.051 Uiso 1 1 calc GR . . . .
H26B H 0.039813 0.390291 0.432241 0.051 Uiso 1 1 calc GR . . . .
H26C H 0.153065 0.340305 0.413957 0.051 Uiso 1 1 calc GR . . . .
C27 C 0.2071(3) 0.6515(3) 0.4466(2) 0.0321(6) Uani 1 1 d . . . . .
H27A H 0.293563 0.735116 0.477470 0.048 Uiso 1 1 calc GR . . . .
H27B H 0.126580 0.631979 0.472694 0.048 Uiso 1 1 calc GR . . . .
H27C H 0.171277 0.658513 0.384084 0.048 Uiso 1 1 calc GR . . . .
C28 C 0.3113(3) 0.5306(3) 0.55224(18) 0.0343(6) Uani 1 1 d . . . . .
H28A H 0.343240 0.460594 0.557527 0.051 Uiso 1 1 calc GR . . . .
H28B H 0.231158 0.509534 0.578834 0.051 Uiso 1 1 calc GR . . . .
H28C H 0.396844 0.614889 0.582839 0.051 Uiso 1 1 calc GR . . . .
C0AA C 0.6764(10) 0.1135(6) 0.1107(5) 0.140(3) Uani 1 1 d . . . . .
H0AA H 0.698843 0.054511 0.078687 0.210 Uiso 1 1 calc GR . . . .
H0AB H 0.686430 0.190213 0.080248 0.210 Uiso 1 1 calc GR . . . .
H0AC H 0.573500 0.066059 0.112934 0.210 Uiso 1 1 calc GR . . . .
C010 C 0.8225(5) 0.4529(5) 0.2224(3) 0.0701(12) Uani 1 1 d . . . . .
H01A H 0.797633 0.517334 0.190138 0.105 Uiso 1 1 calc GR . . . .
H01B H 0.881723 0.426861 0.195281 0.105 Uiso 1 1 calc GR . . . .
H01C H 0.880836 0.492575 0.283994 0.105 Uiso 1 1 calc GR . . . .
C011 C 0.6843(5) 0.3367(5) 0.2194(3) 0.0736(12) Uani 1 1 d . . . . .
H01D H 0.632918 0.362137 0.254367 0.088 Uiso 1 1 calc R . . . .
H01E H 0.617475 0.308759 0.157483 0.088 Uiso 1 1 calc R . . . .
C012 C 0.7037(7) 0.2250(6) 0.2518(3) 0.0968(17) Uani 1 1 d . . . . .
H01F H 0.603027 0.153847 0.247094 0.116 Uiso 1 1 calc R . . . .
H01G H 0.761468 0.251602 0.315357 0.116 Uiso 1 1 calc R . . . .
C013 C 0.7871(8) 0.1601(9) 0.2053(5) 0.187(5) Uani 1 1 d . . . . .
H01H H 0.888094 0.226948 0.206477 0.224 Uiso 1 1 calc R . . . .
H01I H 0.795110 0.085390 0.233925 0.224 Uiso 1 1 calc R . . . .

loop_
_atom_site_aniso_label
_atom_site_aniso_U_11
_atom_site_aniso_U_22
_atom_site_aniso_U_33
_atom_site_aniso_U_23
_atom_site_aniso_U_13
_atom_site_aniso_U_12
Ni1 0.02164(17) 0.01728(16) 0.01473(16) 0.00345(11) 0.00508(12) 0.00920(13)
Cl1 0.0407(4) 0.0201(3) 0.0187(3) 0.0036(2) 0.0051(3) 0.0148(3)
N1 0.0212(10) 0.0198(10) 0.0176(10) 0.0038(8) 0.0060(8) 0.0099(8)
N2 0.0207(10) 0.0241(11) 0.0178(10) 0.0068(8) 0.0044(8) 0.0106(9)
N3 0.0212(10) 0.0203(10) 0.0168(10) 0.0042(8) 0.0065(8) 0.0104(8)
N4 0.0200(10) 0.0207(10) 0.0166(10) 0.0003(8) 0.0043(8) 0.0083(8)
N5 0.0192(10) 0.0189(10) 0.0174(10) 0.0030(8) 0.0052(8) 0.0086(8)
C1 0.0381(15) 0.0364(15) 0.0241(14) 0.0060(11) 0.0143(12) 0.0169(13)
C2 0.0289(14) 0.0401(16) 0.0357(15) 0.0083(12) 0.0143(12) 0.0192(13)
C3 0.0309(14) 0.0272(14) 0.0363(15) 0.0054(11) 0.0194(12) 0.0085(11)
C4 0.0258(13) 0.0264(13) 0.0220(13) 0.0044(10) 0.0105(10) 0.0114(11)
C5 0.0194(11) 0.0229(12) 0.0201(12) 0.0083(9) 0.0086(9) 0.0084(10)
C6 0.0193(12) 0.0208(12) 0.0237(12) 0.0063(9) 0.0055(10) 0.0072(10)
C7 0.0243(13) 0.0234(13) 0.0235(13) 0.0042(10) 0.0043(10) 0.0104(10)
C8 0.0261(13) 0.0239(13) 0.0232(13) 0.0035(10) 0.0007(10) 0.0081(11)
C9 0.0192(12) 0.0193(12) 0.0327(14) 0.0058(10) -0.0003(10) 0.0057(10)
C10 0.0263(14) 0.0319(15) 0.0398(16) 0.0048(12) -0.0016(12) 0.0146(12)
C11 0.0239(13) 0.0301(14) 0.0363(15) 0.0064(11) 0.0101(11) 0.0145(11)
C12 0.0263(13) 0.0334(14) 0.0245(13) 0.0081(11) 0.0086(10) 0.0149(11)
C13 0.0230(12) 0.0248(12) 0.0202(12) 0.0072(10) 0.0087(10) 0.0128(10)
C14 0.0311(14) 0.0250(13) 0.0257(13) 0.0071(10) 0.0075(11) 0.0178(11)
C15 0.0315(14) 0.0212(12) 0.0254(13) 0.0013(10) 0.0064(11) 0.0137(11)
C16 0.0220(12) 0.0208(12) 0.0201(12) 0.0027(9) 0.0069(9) 0.0102(10)
C17 0.0234(12) 0.0213(12) 0.0184(11) 0.0023(9) 0.0089(9) 0.0125(10)
C18 0.0241(12) 0.0202(12) 0.0195(12) 0.0018(9) 0.0080(10) 0.0122(10)
C19 0.0314(13) 0.0246(13) 0.0225(13) 0.0052(10) 0.0094(10) 0.0133(11)
C20 0.0315(14) 0.0206(12) 0.0329(14) 0.0063(10) 0.0154(11) 0.0093(11)
C21 0.0260(13) 0.0239(13) 0.0294(14) -0.0036(10) 0.0087(11) 0.0091(11)
C22 0.0317(15) 0.0308(15) 0.0361(16) -0.0055(12) 0.0103(12) 0.0033(12)
C23 0.0310(14) 0.0277(13) 0.0196(12) -0.0012(10) 0.0046(10) 0.0105(11)
C24 0.0285(13) 0.0207(12) 0.0220(12) 0.0036(10) 0.0088(10) 0.0104(10)
C25 0.0240(12) 0.0282(13) 0.0231(13) 0.0077(10) 0.0123(10) 0.0127(11)
C26 0.0282(14) 0.0319(15) 0.0423(17) 0.0063(12) 0.0177(12) 0.0093(12)
C27 0.0344(15) 0.0362(15) 0.0393(16) 0.0117(12) 0.0222(13) 0.0215(13)
C28 0.0378(16) 0.0503(18) 0.0252(14) 0.0136(12) 0.0174(12) 0.0244(14)
C0AA 0.209(8) 0.085(4) 0.196(8) 0.064(5) 0.149(7) 0.076(5)
C010 0.059(2) 0.082(3) 0.061(3) 0.006(2) 0.001(2) 0.035(2)
C011 0.063(3) 0.100(4) 0.060(3) 0.019(2) 0.017(2) 0.040(3)
C012 0.100(4) 0.098(4) 0.062(3) 0.021(3) 0.009(3) 0.028(3)
C013 0.114(5) 0.181(8) 0.137(6) -0.112(6) 0.063(5) -0.060(5)

loop_
_atom_type_symbol
_atom_type_description
_atom_type_scat_dispersion_real
_atom_type_scat_dispersion_imag
_atom_type_scat_source
C C 0.0033 0.0016 'International Tables Vol C Tables 4.2.6.8 and 6.1.1.4'
H H 0.0000 0.0000 'International Tables Vol C Tables 4.2.6.8 and 6.1.1.4'
Cl Cl 0.1484 0.1585 'International Tables Vol C Tables 4.2.6.8 and 6.1.1.4'
N N 0.0061 0.0033 'International Tables Vol C Tables 4.2.6.8 and 6.1.1.4'
Ni Ni 0.3393 1.1124 'International Tables Vol C Tables 4.2.6.8 and 6.1.1.4'

loop_
_geom_angle_atom_site_label_1
_geom_angle_atom_site_label_2
_geom_angle_atom_site_label_3
_geom_angle
_geom_angle_site_symmetry_1
_geom_angle_site_symmetry_3
_geom_angle_publ_flag
N1 Ni1 Cl1 91.19(6) . . ?
N1 Ni1 N5 176.77(8) . . ?
N3 Ni1 Cl1 179.47(6) . . ?
N3 Ni1 N1 88.30(8) . . ?
N3 Ni1 N5 88.48(8) . . ?
N5 Ni1 Cl1 92.04(6) . . ?
Ni1 N1 H1 102.6 . . ?
N2 N1 Ni1 117.51(14) . . ?
N2 N1 H1 102.6 . . ?
N2 N1 C4 109.65(17) . . ?
C4 N1 Ni1 118.93(15) . . ?
C4 N1 H1 102.6 . . ?
C5 N2 N1 116.55(19) . . ?
C13 N3 Ni1 125.80(16) . . ?
C13 N3 C16 108.7(2) . . ?
C16 N3 Ni1 125.46(16) . . ?
C17 N4 N5 116.70(19) . . ?
Ni1 N5 H5 102.6 . . ?
N4 N5 Ni1 115.37(14) . . ?
N4 N5 H5 102.6 . . ?
N4 N5 C25 111.30(17) . . ?
C25 N5 Ni1 119.47(15) . . ?
C25 N5 H5 102.6 . . ?
H1A C1 H1B 109.5 . . ?
H1A C1 H1C 109.5 . . ?
H1B C1 H1C 109.5 . . ?
C4 C1 H1A 109.5 . . ?
C4 C1 H1B 109.5 . . ?
C4 C1 H1C 109.5 . . ?
H2A C2 H2B 109.5 . . ?
H2A C2 H2C 109.5 . . ?
H2B C2 H2C 109.5 . . ?
C4 C2 H2A 109.5 . . ?
C4 C2 H2B 109.5 . . ?
C4 C2 H2C 109.5 . . ?
H3A C3 H3B 109.5 . . ?
H3A C3 H3C 109.5 . . ?
H3B C3 H3C 109.5 . . ?
C4 C3 H3A 109.5 . . ?
C4 C3 H3B 109.5 . . ?
C4 C3 H3C 109.5 . . ?
C1 C4 N1 108.5(2) . . ?
C2 C4 N1 107.1(2) . . ?
C2 C4 C1 109.9(2) . . ?
C2 C4 C3 109.8(2) . . ?
C3 C4 N1 111.5(2) . . ?
C3 C4 C1 110.0(2) . . ?
N2 C5 C6 114.0(2) . . ?
N2 C5 C13 127.2(2) . . ?
C13 C5 C6 118.7(2) . . ?
C7 C6 C5 119.4(2) . . ?
C12 C6 C5 121.9(2) . . ?
C12 C6 C7 118.7(2) . . ?
C6 C7 H7 119.8 . . ?
C8 C7 C6 120.4(2) . . ?
C8 C7 H7 119.8 . . ?
C7 C8 H8 119.4 . . ?
C7 C8 C9 121.2(2) . . ?
C9 C8 H8 119.4 . . ?
C8 C9 C10 120.4(2) . . ?
C11 C9 C8 118.0(2) . . ?
C11 C9 C10 121.6(3) . . ?
C9 C10 H10A 109.5 . . ?
C9 C10 H10B 109.5 . . ?
C9 C10 H10C 109.5 . . ?
H10A C10 H10B 109.5 . . ?
H10A C10 H10C 109.5 . . ?
H10B C10 H10C 109.5 . . ?
C9 C11 H11 119.3 . . ?
C9 C11 C12 121.5(3) . . ?
C12 C11 H11 119.3 . . ?
C6 C12 C11 120.2(2) . . ?
C6 C12 H12 119.9 . . ?
C11 C12 H12 119.9 . . ?
N3 C13 C5 120.5(2) . . ?
N3 C13 C14 108.7(2) . . ?
C14 C13 C5 130.6(2) . . ?
C13 C14 H14 126.5 . . ?
C15 C14 C13 107.1(2) . . ?
C15 C14 H14 126.5 . . ?
C14 C15 H15 126.5 . . ?
C14 C15 C16 106.9(2) . . ?
C16 C15 H15 126.5 . . ?
N3 C16 C15 108.6(2) . . ?
N3 C16 C17 120.4(2) . . ?
C15 C16 C17 130.9(2) . . ?
N4 C17 C16 126.3(2) . . ?
N4 C17 C18 114.8(2) . . ?
C16 C17 C18 118.9(2) . . ?
C19 C18 C17 121.5(2) . . ?
C24 C18 C17 119.9(2) . . ?
C24 C18 C19 118.5(2) . . ?
C18 C19 H19 119.8 . . ?
C20 C19 C18 120.4(2) . . ?
C20 C19 H19 119.8 . . ?
C19 C20 H20 119.3 . . ?
C21 C20 C19 121.3(2) . . ?
C21 C20 H20 119.3 . . ?
C20 C21 C22 120.7(2) . . ?
C20 C21 C23 118.0(2) . . ?
C23 C21 C22 121.3(2) . . ?
C21 C22 H22A 109.5 . . ?
C21 C22 H22B 109.5 . . ?
C21 C22 H22C 109.5 . . ?
H22A C22 H22B 109.5 . . ?
H22A C22 H22C 109.5 . . ?
H22B C22 H22C 109.5 . . ?
C21 C23 H23 119.4 . . ?
C24 C23 C21 121.3(2) . . ?
C24 C23 H23 119.4 . . ?
C18 C24 H24 119.8 . . ?
C23 C24 C18 120.5(2) . . ?
C23 C24 H24 119.8 . . ?
C26 C25 N5 105.4(2) . . ?
C26 C25 C27 110.4(2) . . ?
C26 C25 C28 109.9(2) . . ?
C27 C25 N5 112.1(2) . . ?
C28 C25 N5 109.2(2) . . ?
C28 C25 C27 109.8(2) . . ?
C25 C26 H26A 109.5 . . ?
C25 C26 H26B 109.5 . . ?
C25 C26 H26C 109.5 . . ?
H26A C26 H26B 109.5 . . ?
H26A C26 H26C 109.5 . . ?
H26B C26 H26C 109.5 . . ?
C25 C27 H27A 109.5 . . ?
C25 C27 H27B 109.5 . . ?
C25 C27 H27C 109.5 . . ?
H27A C27 H27B 109.5 . . ?
H27A C27 H27C 109.5 . . ?
H27B C27 H27C 109.5 . . ?
C25 C28 H28A 109.5 . . ?
C25 C28 H28B 109.5 . . ?
C25 C28 H28C 109.5 . . ?
H28A C28 H28B 109.5 . . ?
H28A C28 H28C 109.5 . . ?
H28B C28 H28C 109.5 . . ?
H0AA C0AA H0AB 109.5 . . ?
H0AA C0AA H0AC 109.5 . . ?
H0AB C0AA H0AC 109.5 . . ?
C013 C0AA H0AA 109.5 . . ?
C013 C0AA H0AB 109.5 . . ?
C013 C0AA H0AC 109.5 . . ?
H01A C010 H01B 109.5 . . ?
H01A C010 H01C 109.5 . . ?
H01B C010 H01C 109.5 . . ?
C011 C010 H01A 109.5 . . ?
C011 C010 H01B 109.5 . . ?
C011 C010 H01C 109.5 . . ?
C010 C011 H01D 108.5 . . ?
C010 C011 H01E 108.5 . . ?
H01D C011 H01E 107.5 . . ?
C012 C011 C010 115.3(4) . . ?
C012 C011 H01D 108.5 . . ?
C012 C011 H01E 108.5 . . ?
C011 C012 H01F 107.5 . . ?
C011 C012 H01G 107.5 . . ?
C011 C012 C013 119.4(6) . . ?
H01F C012 H01G 107.0 . . ?
C013 C012 H01F 107.5 . . ?
C013 C012 H01G 107.5 . . ?
C0AA C013 C012 100.4(7) . . ?
C0AA C013 H01H 111.7 . . ?
C0AA C013 H01I 111.7 . . ?
C012 C013 H01H 111.7 . . ?
C012 C013 H01I 111.7 . . ?
H01H C013 H01I 109.5 . . ?

loop_
_geom_bond_atom_site_label_1
_geom_bond_atom_site_label_2
_geom_bond_distance
_geom_bond_site_symmetry_2
_geom_bond_publ_flag
Ni1 Cl1 2.1817(7) . ?
Ni1 N1 1.9380(19) . ?
Ni1 N3 1.8240(19) . ?
Ni1 N5 1.9460(19) . ?
N1 H1 1.0000 . ?
N1 N2 1.454(3) . ?
N1 C4 1.534(3) . ?
N2 C5 1.296(3) . ?
N3 C13 1.356(3) . ?
N3 C16 1.357(3) . ?
N4 N5 1.460(3) . ?
N4 C17 1.296(3) . ?
N5 H5 1.0000 . ?
N5 C25 1.535(3) . ?
C1 H1A 0.9800 . ?
C1 H1B 0.9800 . ?
C1 H1C 0.9800 . ?
C1 C4 1.526(4) . ?
C2 H2A 0.9800 . ?
C2 H2B 0.9800 . ?
C2 H2C 0.9800 . ?
C2 C4 1.519(4) . ?
C3 H3A 0.9800 . ?
C3 H3B 0.9800 . ?
C3 H3C 0.9800 . ?
C3 C4 1.520(4) . ?
C5 C6 1.490(3) . ?
C5 C13 1.449(3) . ?
C6 C7 1.395(3) . ?
C6 C12 1.387(4) . ?
C7 H7 0.9500 . ?
C7 C8 1.386(4) . ?
C8 H8 0.9500 . ?
C8 C9 1.390(4) . ?
C9 C10 1.509(3) . ?
C9 C11 1.383(4) . ?
C10 H10A 0.9800 . ?
C10 H10B 0.9800 . ?
C10 H10C 0.9800 . ?
C11 H11 0.9500 . ?
C11 C12 1.391(4) . ?
C12 H12 0.9500 . ?
C13 C14 1.397(4) . ?
C14 H14 0.9500 . ?
C14 C15 1.387(4) . ?
C15 H15 0.9500 . ?
C15 C16 1.400(3) . ?
C16 C17 1.455(3) . ?
C17 C18 1.485(3) . ?
C18 C19 1.393(3) . ?
C18 C24 1.392(3) . ?
C19 H19 0.9500 . ?
C19 C20 1.388(4) . ?
C20 H20 0.9500 . ?
C20 C21 1.384(4) . ?
C21 C22 1.507(4) . ?
C21 C23 1.393(4) . ?
C22 H22A 0.9800 . ?
C22 H22B 0.9800 . ?
C22 H22C 0.9800 . ?
C23 H23 0.9500 . ?
C23 C24 1.383(4) . ?
C24 H24 0.9500 . ?
C25 C26 1.517(4) . ?
C25 C27 1.520(4) . ?
C25 C28 1.519(4) . ?
C26 H26A 0.9800 . ?
C26 H26B 0.9800 . ?
C26 H26C 0.9800 . ?
C27 H27A 0.9800 . ?
C27 H27B 0.9800 . ?
C27 H27C 0.9800 . ?
C28 H28A 0.9800 . ?
C28 H28B 0.9800 . ?
C28 H28C 0.9800 . ?
C0AA H0AA 0.9800 . ?
C0AA H0AB 0.9800 . ?
C0AA H0AC 0.9800 . ?
C0AA C013 1.541(11) . ?
C010 H01A 0.9800 . ?
C010 H01B 0.9800 . ?
C010 H01C 0.9800 . ?
C010 C011 1.459(6) . ?
C011 H01D 0.9900 . ?
C011 H01E 0.9900 . ?
C011 C012 1.444(7) . ?
C012 H01F 0.9900 . ?
C012 H01G 0.9900 . ?
C012 C013 1.657(10) . ?
C013 H01H 0.9900 . ?
C013 H01I 0.9900 . ?
